data_4034634
loop_
_publ_author_name
'Heiss, Tyler K.'
'Prescher, Jennifer A.'

_publ_section_title
;
 Cyclopropeniminium Ions Exhibit Unique Reactivity Profiles with
 Bioorthogonal Phosphines.
;
_journal_issue 11
_journal_name_full 'The Journal of organic chemistry'
_journal_page_first 7443
_journal_page_last 7448
_journal_paper_doi 10.1021/acs.joc.9b00518
_journal_volume 84
_journal_year 2019
_chemical_formula_sum 'C29 H35 B F4 N P S'
_chemical_formula_weight 547.42
_space_group_crystal_system triclinic
_space_group_IT_number 2
_space_group_name_Hall '-P 1'
_space_group_name_H-M_alt 'P -1'
_atom_sites_solution_hydrogens difmap
_atom_sites_solution_primary dual
_atom_sites_solution_secondary difmap
_audit_creation_method SHELXL-2014/7
_cell_angle_alpha 77.916(2)
_cell_angle_beta 79.1443(19)
_cell_angle_gamma 89.242(2)
_cell_formula_units_Z 2
_cell_length_a 9.3487(15)
_cell_length_b 10.2759(16)
_cell_length_c 14.892(2)
_cell_measurement_reflns_used 8706
_cell_measurement_temperature 133(2)
_cell_measurement_theta_max 28.84
_cell_measurement_theta_min 2.22
_cell_volume 1373.4(4)
_computing_cell_refinement 'Bruker SAINT 8.34a, 2013'
_computing_data_collection 'Bruker APEX2 2014.11-0, 2014'
_computing_data_reduction 'Bruker SAINT 8.34a, 2013'
_computing_molecular_graphics 'Bruker SHELXTL'
_computing_publication_material 'Bruker SHELXTL'
_computing_structure_refinement 'SHELXL-2014/7 (Sheldrick, 2014)'
_computing_structure_solution 'Bruker SHELXTL 2014/4'
_diffrn_ambient_temperature 133(2)
_diffrn_measured_fraction_theta_full 0.995
_diffrn_measured_fraction_theta_max 0.909
_diffrn_measurement_device_type 'Bruker SMART APEX II CCD'
_diffrn_measurement_method '\f and \w scans'
_diffrn_radiation_type MoK\a
_diffrn_radiation_wavelength 0.71073
_diffrn_reflns_av_R_equivalents 0.0225
_diffrn_reflns_av_unetI/netI 0.0298
_diffrn_reflns_Laue_measured_fraction_full 0.995
_diffrn_reflns_Laue_measured_fraction_max 0.909
_diffrn_reflns_limit_h_max 12
_diffrn_reflns_limit_h_min -12
_diffrn_reflns_limit_k_max 13
_diffrn_reflns_limit_k_min -13
_diffrn_reflns_limit_l_max 19
_diffrn_reflns_limit_l_min -20
_diffrn_reflns_number 15421
_diffrn_reflns_point_group_measured_fraction_full 0.995
_diffrn_reflns_point_group_measured_fraction_max 0.909
_diffrn_reflns_theta_full 25.500
_diffrn_reflns_theta_max 28.841
_diffrn_reflns_theta_min 1.424
_diffrn_source 'fine-focus sealed tube'
_exptl_absorpt_coefficient_mu 0.223
_exptl_absorpt_correction_T_max 0.8015
_exptl_absorpt_correction_T_min 0.6943
_exptl_absorpt_correction_type multi-scan
_exptl_absorpt_process_details 'Bruker SADABS 2014/5'
_exptl_crystal_colour colorless
_exptl_crystal_density_diffrn 1.324
_exptl_crystal_density_meas ?
_exptl_crystal_density_method not_measured
_exptl_crystal_description irregular
_exptl_crystal_F_000 576
_exptl_crystal_size_max 0.367
_exptl_crystal_size_mid 0.255
_exptl_crystal_size_min 0.227
_refine_diff_density_max 1.002
_refine_diff_density_min -0.439
_refine_diff_density_rms 0.065
_refine_ls_extinction_method none
_refine_ls_goodness_of_fit_ref 1.026
_refine_ls_hydrogen_treatment refall
_refine_ls_matrix_type full
_refine_ls_number_parameters 474
_refine_ls_number_reflns 6528
_refine_ls_number_restraints 0
_refine_ls_restrained_S_all 1.026
_refine_ls_R_factor_all 0.0557
_refine_ls_R_factor_gt 0.0465
_refine_ls_shift/su_max 0.001
_refine_ls_shift/su_mean 0.000
_refine_ls_structure_factor_coef Fsqd
_refine_ls_weighting_details 'w=1/[\s^2^(Fo^2^)+(0.0598P)^2^+1.3602P] where P=(Fo^2^+2Fc^2^)/3'
_refine_ls_weighting_scheme calc
_refine_ls_wR_factor_gt 0.1175
_refine_ls_wR_factor_ref 0.1232
_reflns_Friedel_coverage 0.000
_reflns_number_gt 5560
_reflns_number_total 6528
_reflns_threshold_expression 'I > 2\s(I)'
_cod_data_source_file jo9b00518_si_002.cif
_cod_data_source_block jap1
_cod_depositor_comments
;
The following automatic conversions were performed:

data item '_exptl_crystal_density_meas' value 'not_measured' was
changed to '?' -- the value is perceived as not measured.

Automatic conversion script
Id: cif_fix_values 6909 2019-04-08 15:41:33Z antanas 
;
_cod_original_cell_volume 1373.3(4)
_cod_database_code 4034634
_shelx_shelxl_version_number 2014/7
_shelx_space_group_comment
; 
The symmetry employed for this shelxl refinement is uniquely defined 
by the following loop, which should always be used as a source of 
symmetry information in preference to the above space-group names. 
They are only intended as comments. 
;
_shelx_estimated_absorpt_t_min 0.923
_shelx_estimated_absorpt_t_max 0.951
_exptl_absorpt_special_details
; 
Reflections not merged 
15421 Corrected reflections written to file jap1s.hkl 
Estimated minimum and maximum transmission:  0.6943  0.8015 
The ratio (0.8663A) of these values is more reliable than their absolute values 
Additional spherical absorption correction applied with mu*r =  0.1500 
Lambda/2 correction factor = 0.00150 
;

loop_
_space_group_symop_operation_xyz
'x, y, z'
'-x, -y, -z'

loop_
_atom_site_label
_atom_site_type_symbol
_atom_site_fract_x
_atom_site_fract_y
_atom_site_fract_z
_atom_site_U_iso_or_equiv
_atom_site_adp_type
_atom_site_occupancy
_atom_site_site_symmetry_order
_atom_site_calc_flag
S1 S 0.75091(5) 0.47417(4) 0.65272(3) 0.02009(12) Uani 1 1 d
P1 P 0.64570(5) 0.64882(4) 0.81086(3) 0.01353(11) Uani 1 1 d
N1 N 0.72683(18) 0.70505(17) 0.53308(11) 0.0230(3) Uani 1 1 d
C1 C 0.7159(2) 0.74376(17) 0.69493(12) 0.0162(3) Uani 1 1 d
C2 C 0.75049(18) 0.50314(17) 0.83445(12) 0.0152(3) Uani 1 1 d
C3 C 0.46018(19) 0.59985(17) 0.81573(12) 0.0152(3) Uani 1 1 d
C4 C 0.6551(2) 0.74273(17) 0.89821(12) 0.0160(3) Uani 1 1 d
C5 C 0.7641(2) 0.65879(18) 0.62061(12) 0.0169(3) Uani 1 1 d
C6 C 0.8797(2) 0.72889(19) 0.65282(13) 0.0202(4) Uani 1 1 d
C7 C 0.9700(2) 0.8482(2) 0.59180(15) 0.0247(4) Uani 1 1 d
C8 C 1.1263(2) 0.8119(2) 0.55585(16) 0.0268(4) Uani 1 1 d
C9 C 0.6439(2) 0.87553(19) 0.66475(14) 0.0223(4) Uani 1 1 d
C10 C 0.6628(3) 0.9849(2) 0.71775(16) 0.0261(4) Uani 1 1 d
C11 C 0.8348(3) 0.6875(2) 0.45013(15) 0.0299(5) Uani 1 1 d
C12 C 0.8169(4) 0.5636(3) 0.41341(19) 0.0437(6) Uani 1 1 d
C13 C 0.5736(2) 0.6805(2) 0.52972(15) 0.0281(4) Uani 1 1 d
C14 C 0.5234(3) 0.7783(3) 0.45141(19) 0.0409(6) Uani 1 1 d
C15 C 0.79180(19) 0.42801(18) 0.76505(13) 0.0172(3) Uani 1 1 d
C16 C 0.8620(2) 0.30778(19) 0.78745(14) 0.0217(4) Uani 1 1 d
C17 C 0.8898(2) 0.2628(2) 0.87657(15) 0.0236(4) Uani 1 1 d
C18 C 0.8522(2) 0.3379(2) 0.94467(14) 0.0217(4) Uani 1 1 d
C19 C 0.7838(2) 0.45790(19) 0.92382(13) 0.0180(4) Uani 1 1 d
C20 C 0.3542(2) 0.69677(18) 0.80655(13) 0.0177(4) Uani 1 1 d
C21 C 0.2124(2) 0.65947(19) 0.80506(13) 0.0199(4) Uani 1 1 d
C22 C 0.1763(2) 0.5266(2) 0.81284(14) 0.0209(4) Uani 1 1 d
C23 C 0.2805(2) 0.42990(19) 0.82276(14) 0.0223(4) Uani 1 1 d
C24 C 0.4225(2) 0.46607(18) 0.82392(13) 0.0187(4) Uani 1 1 d
C25 C 0.5323(2) 0.75951(18) 0.96372(13) 0.0193(4) Uani 1 1 d
C26 C 0.5427(2) 0.8356(2) 1.02896(14) 0.0240(4) Uani 1 1 d
C27 C 0.6754(3) 0.8931(2) 1.03020(15) 0.0265(4) Uani 1 1 d
C28 C 0.7988(2) 0.8751(2) 0.96597(15) 0.0260(4) Uani 1 1 d
C29 C 0.7894(2) 0.80045(19) 0.89982(14) 0.0214(4) Uani 1 1 d
B1 B 0.1565(3) 1.0230(2) 0.77419(17) 0.0227(4) Uani 1 1 d
F1 F 0.14593(15) 0.94083(13) 0.86294(9) 0.0342(3) Uani 1 1 d
F2 F 0.25248(17) 0.97131(14) 0.70871(11) 0.0447(4) Uani 1 1 d
F3 F 0.20063(18) 1.15037(13) 0.77538(10) 0.0407(4) Uani 1 1 d
F4 F 0.01870(16) 1.02994(16) 0.75026(11) 0.0456(4) Uani 1 1 d
H6A H 0.936(3) 0.669(2) 0.6953(16) 0.021(6) Uiso 1 1 d
H7A H 0.972(3) 0.920(3) 0.6316(18) 0.032(7) Uiso 1 1 d
H7B H 0.921(3) 0.888(2) 0.5345(18) 0.028(6) Uiso 1 1 d
H8A H 1.182(3) 0.891(3) 0.519(2) 0.048(8) Uiso 1 1 d
H8B H 1.130(3) 0.761(3) 0.511(2) 0.036(7) Uiso 1 1 d
H8C H 1.174(3) 0.774(3) 0.607(2) 0.046(8) Uiso 1 1 d
H9A H 0.535(3) 0.854(2) 0.6710(17) 0.029(6) Uiso 1 1 d
H9B H 0.689(3) 0.908(3) 0.5961(18) 0.029(6) Uiso 1 1 d
H10A H 0.631(3) 1.071(3) 0.6860(19) 0.038(7) Uiso 1 1 d
H10B H 0.763(4) 0.994(3) 0.721(2) 0.049(8) Uiso 1 1 d
H10C H 0.607(3) 0.969(3) 0.7843(19) 0.031(6) Uiso 1 1 d
H11A H 0.930(3) 0.693(3) 0.4661(18) 0.033(7) Uiso 1 1 d
H11B H 0.831(3) 0.766(3) 0.402(2) 0.038(7) Uiso 1 1 d
H12A H 0.892(4) 0.560(3) 0.358(2) 0.057(9) Uiso 1 1 d
H12B H 0.729(3) 0.574(3) 0.395(2) 0.039(8) Uiso 1 1 d
H12C H 0.820(4) 0.485(4) 0.462(3) 0.071(11) Uiso 1 1 d
H13A H 0.519(3) 0.695(2) 0.5968(18) 0.028(6) Uiso 1 1 d
H13B H 0.551(3) 0.585(3) 0.5258(18) 0.031(7) Uiso 1 1 d
H14A H 0.421(4) 0.766(3) 0.451(2) 0.054(9) Uiso 1 1 d
H14B H 0.581(4) 0.768(3) 0.390(3) 0.061(10) Uiso 1 1 d
H14C H 0.531(4) 0.859(4) 0.460(2) 0.051(9) Uiso 1 1 d
H16A H 0.893(3) 0.260(3) 0.7391(19) 0.035(7) Uiso 1 1 d
H17A H 0.931(3) 0.184(3) 0.8893(18) 0.033(7) Uiso 1 1 d
H18A H 0.874(3) 0.312(2) 1.0040(18) 0.027(6) Uiso 1 1 d
H19A H 0.757(3) 0.510(2) 0.9692(17) 0.024(6) Uiso 1 1 d
H20A H 0.378(3) 0.790(2) 0.8010(17) 0.025(6) Uiso 1 1 d
H21A H 0.140(3) 0.728(3) 0.7965(18) 0.030(6) Uiso 1 1 d
H22A H 0.076(3) 0.504(2) 0.8111(17) 0.027(6) Uiso 1 1 d
H23A H 0.257(3) 0.340(3) 0.8282(17) 0.026(6) Uiso 1 1 d
H24A H 0.492(3) 0.400(2) 0.8301(16) 0.021(6) Uiso 1 1 d
H25A H 0.447(3) 0.721(2) 0.9624(16) 0.021(6) Uiso 1 1 d
H26A H 0.463(3) 0.848(3) 1.0741(18) 0.029(6) Uiso 1 1 d
H27A H 0.679(3) 0.946(3) 1.073(2) 0.046(8) Uiso 1 1 d
H28A H 0.891(3) 0.915(2) 0.9678(17) 0.026(6) Uiso 1 1 d
H29A H 0.873(3) 0.789(2) 0.8541(18) 0.029(6) Uiso 1 1 d

loop_
_atom_site_aniso_label
_atom_site_aniso_U_11
_atom_site_aniso_U_22
_atom_site_aniso_U_33
_atom_site_aniso_U_23
_atom_site_aniso_U_13
_atom_site_aniso_U_12
S1 0.0258(2) 0.0164(2) 0.0181(2) -0.00296(16) -0.00512(18) -0.00099(17)
P1 0.0132(2) 0.0118(2) 0.0145(2) -0.00002(15) -0.00283(16) 0.00025(16)
N1 0.0220(8) 0.0260(8) 0.0196(8) -0.0006(6) -0.0054(6) -0.0006(7)
C1 0.0188(8) 0.0146(8) 0.0132(8) 0.0016(6) -0.0030(6) -0.0021(7)
C2 0.0122(8) 0.0130(8) 0.0182(8) 0.0007(6) -0.0019(6) 0.0008(6)
C3 0.0142(8) 0.0153(8) 0.0155(8) -0.0013(6) -0.0032(6) -0.0001(6)
C4 0.0191(9) 0.0127(8) 0.0159(8) -0.0001(6) -0.0060(7) 0.0003(6)
C5 0.0176(8) 0.0162(8) 0.0163(8) -0.0012(6) -0.0035(7) -0.0016(7)
C6 0.0185(9) 0.0200(9) 0.0203(9) 0.0000(7) -0.0036(7) -0.0007(7)
C7 0.0215(10) 0.0224(10) 0.0265(10) 0.0003(8) -0.0014(8) -0.0031(8)
C8 0.0186(9) 0.0295(11) 0.0272(11) 0.0030(9) -0.0013(8) -0.0024(8)
C9 0.0230(10) 0.0185(9) 0.0239(10) 0.0010(7) -0.0068(8) 0.0020(7)
C10 0.0339(12) 0.0157(9) 0.0288(11) -0.0010(8) -0.0108(9) 0.0037(8)
C11 0.0298(11) 0.0396(12) 0.0179(9) -0.0025(9) -0.0025(8) 0.0024(9)
C12 0.0507(17) 0.0497(16) 0.0288(13) -0.0123(11) 0.0016(12) 0.0051(13)
C13 0.0234(10) 0.0352(12) 0.0249(10) -0.0012(9) -0.0085(8) -0.0025(9)
C14 0.0275(12) 0.0583(18) 0.0335(13) 0.0068(12) -0.0156(10) 0.0020(12)
C15 0.0150(8) 0.0162(8) 0.0186(8) -0.0011(7) -0.0018(7) -0.0006(7)
C16 0.0200(9) 0.0171(9) 0.0265(10) -0.0043(7) -0.0012(7) 0.0018(7)
C17 0.0203(9) 0.0167(9) 0.0304(11) 0.0014(7) -0.0034(8) 0.0042(7)
C18 0.0179(9) 0.0238(9) 0.0194(9) 0.0035(7) -0.0030(7) 0.0027(7)
C19 0.0153(8) 0.0196(9) 0.0171(8) -0.0007(7) -0.0015(7) 0.0019(7)
C20 0.0164(8) 0.0146(8) 0.0211(9) -0.0022(7) -0.0032(7) 0.0003(7)
C21 0.0160(9) 0.0209(9) 0.0221(9) -0.0027(7) -0.0039(7) 0.0026(7)
C22 0.0155(9) 0.0250(9) 0.0226(9) -0.0035(7) -0.0063(7) -0.0033(7)
C23 0.0226(10) 0.0161(9) 0.0287(10) -0.0032(7) -0.0074(8) -0.0028(7)
C24 0.0191(9) 0.0149(8) 0.0220(9) -0.0016(7) -0.0063(7) 0.0016(7)
C25 0.0203(9) 0.0168(8) 0.0193(9) -0.0004(7) -0.0037(7) -0.0006(7)
C26 0.0325(11) 0.0197(9) 0.0193(9) -0.0034(7) -0.0045(8) 0.0050(8)
C27 0.0418(12) 0.0174(9) 0.0248(10) -0.0056(8) -0.0165(9) 0.0045(8)
C28 0.0296(11) 0.0204(9) 0.0318(11) -0.0032(8) -0.0176(9) -0.0009(8)
C29 0.0189(9) 0.0196(9) 0.0260(10) -0.0018(7) -0.0081(8) 0.0000(7)
B1 0.0243(11) 0.0163(10) 0.0291(11) -0.0054(8) -0.0087(9) -0.0002(8)
F1 0.0435(8) 0.0262(6) 0.0315(7) -0.0001(5) -0.0096(6) -0.0044(6)
F2 0.0507(9) 0.0293(7) 0.0441(8) -0.0013(6) 0.0083(7) 0.0120(6)
F3 0.0650(10) 0.0191(6) 0.0418(8) -0.0049(5) -0.0205(7) -0.0080(6)
F4 0.0327(8) 0.0542(9) 0.0554(9) -0.0124(7) -0.0208(7) -0.0022(7)

loop_
_atom_type_symbol
_atom_type_description
_atom_type_scat_dispersion_real
_atom_type_scat_dispersion_imag
_atom_type_scat_source
C C 0.0033 0.0016 'International Tables Vol C Tables 4.2.6.8 and 6.1.1.4'
H H 0.0000 0.0000 'International Tables Vol C Tables 4.2.6.8 and 6.1.1.4'
B B 0.0013 0.0007 'International Tables Vol C Tables 4.2.6.8 and 6.1.1.4'
N N 0.0061 0.0033 'International Tables Vol C Tables 4.2.6.8 and 6.1.1.4'
F F 0.0171 0.0103 'International Tables Vol C Tables 4.2.6.8 and 6.1.1.4'
P P 0.1023 0.0942 'International Tables Vol C Tables 4.2.6.8 and 6.1.1.4'
S S 0.1246 0.1234 'International Tables Vol C Tables 4.2.6.8 and 6.1.1.4'

loop_
_geom_angle_atom_site_label_1
_geom_angle_atom_site_label_2
_geom_angle_atom_site_label_3
_geom_angle
C15 S1 C5 106.56(8)
C2 P1 C4 107.87(8)
C2 P1 C3 109.15(8)
C4 P1 C3 110.26(8)
C2 P1 C1 109.71(8)
C4 P1 C1 111.60(8)
C3 P1 C1 108.21(8)
C5 N1 C13 114.60(16)
C5 N1 C11 116.97(17)
C13 N1 C11 115.79(17)
C9 C1 C5 117.82(15)
C9 C1 C6 118.66(15)
C5 C1 C6 58.10(12)
C9 C1 P1 116.84(13)
C5 C1 P1 114.54(12)
C6 C1 P1 117.75(12)
C19 C2 C15 119.62(16)
C19 C2 P1 120.37(14)
C15 C2 P1 119.87(13)
C24 C3 C20 119.77(16)
C24 C3 P1 120.30(14)
C20 C3 P1 119.85(13)
C25 C4 C29 119.91(17)
C25 C4 P1 121.37(14)
C29 C4 P1 118.72(14)
N1 C5 C6 121.47(16)
N1 C5 C1 116.57(15)
C6 C5 C1 61.33(12)
N1 C5 S1 110.53(13)
C6 C5 S1 118.35(13)
C1 C5 S1 121.00(12)
C5 C6 C7 123.37(17)
C5 C6 C1 60.57(12)
C7 C6 C1 120.52(16)
C5 C6 H6A 114.4(13)
C7 C6 H6A 113.2(13)
C1 C6 H6A 115.2(13)
C6 C7 C8 112.29(17)
C6 C7 H7A 108.0(14)
C8 C7 H7A 109.1(14)
C6 C7 H7B 109.3(14)
C8 C7 H7B 109.1(14)
H7A C7 H7B 109.0(19)
C7 C8 H8A 110.1(18)
C7 C8 H8B 111.6(17)
H8A C8 H8B 101(2)
C7 C8 H8C 111.1(18)
H8A C8 H8C 108(3)
H8B C8 H8C 114(2)
C1 C9 C10 116.58(16)
C1 C9 H9A 106.6(14)
C10 C9 H9A 109.9(14)
C1 C9 H9B 105.1(14)
C10 C9 H9B 109.2(14)
H9A C9 H9B 109(2)
C9 C10 H10A 110.9(16)
C9 C10 H10B 109.3(19)
H10A C10 H10B 109(2)
C9 C10 H10C 115.2(15)
H10A C10 H10C 106(2)
H10B C10 H10C 107(2)
N1 C11 C12 116.7(2)
N1 C11 H11A 106.5(16)
C12 C11 H11A 111.4(16)
N1 C11 H11B 106.2(17)
C12 C11 H11B 110.5(17)
H11A C11 H11B 105(2)
C11 C12 H12A 111.9(19)
C11 C12 H12B 103.7(18)
H12A C12 H12B 108(3)
C11 C12 H12C 110(2)
H12A C12 H12C 110(3)
H12B C12 H12C 113(3)
N1 C13 C14 111.88(19)
N1 C13 H13A 102.1(13)
C14 C13 H13A 111.2(13)
N1 C13 H13B 113.5(15)
C14 C13 H13B 110.4(15)
H13A C13 H13B 107(2)
C13 C14 H14A 112.0(19)
C13 C14 H14B 110(2)
H14A C14 H14B 109(3)
C13 C14 H14C 110(2)
H14A C14 H14C 105(3)
H14B C14 H14C 111(3)
C16 C15 C2 119.10(17)
C16 C15 S1 117.96(14)
C2 C15 S1 122.86(14)
C17 C16 C15 120.45(18)
C17 C16 H16A 121.5(16)
C15 C16 H16A 118.1(16)
C16 C17 C18 120.68(18)
C16 C17 H17A 118.3(17)
C18 C17 H17A 121.1(17)
C19 C18 C17 119.86(18)
C19 C18 H18A 117.6(15)
C17 C18 H18A 122.5(15)
C18 C19 C2 120.24(18)
C18 C19 H19A 121.1(15)
C2 C19 H19A 118.6(15)
C21 C20 C3 119.78(17)
C21 C20 H20A 119.2(14)
C3 C20 H20A 121.0(14)
C22 C21 C20 119.99(18)
C22 C21 H21A 120.8(15)
C20 C21 H21A 119.1(15)
C21 C22 C23 120.52(18)
C21 C22 H22A 118.1(15)
C23 C22 H22A 121.4(15)
C24 C23 C22 119.97(18)
C24 C23 H23A 119.1(15)
C22 C23 H23A 120.9(15)
C23 C24 C3 119.96(17)
C23 C24 H24A 119.2(14)
C3 C24 H24A 120.9(14)
C26 C25 C4 119.86(19)
C26 C25 H25A 120.9(15)
C4 C25 H25A 119.2(15)
C27 C26 C25 120.1(2)
C27 C26 H26A 117.9(16)
C25 C26 H26A 122.0(16)
C26 C27 C28 120.30(19)
C26 C27 H27A 118.8(19)
C28 C27 H27A 120.8(19)
C29 C28 C27 120.1(2)
C29 C28 H28A 120.3(15)
C27 C28 H28A 119.6(15)
C28 C29 C4 119.67(19)
C28 C29 H29A 121.0(15)
C4 C29 H29A 119.3(15)
F3 B1 F2 110.55(19)
F3 B1 F4 107.98(18)
F2 B1 F4 109.21(18)
F3 B1 F1 110.18(17)
F2 B1 F1 110.31(17)
F4 B1 F1 108.56(18)

loop_
_geom_bond_atom_site_label_1
_geom_bond_atom_site_label_2
_geom_bond_distance
S1 C15 1.7530(19)
S1 C5 1.8566(19)
P1 C2 1.7873(18)
P1 C4 1.7894(18)
P1 C3 1.7964(18)
P1 C1 1.8022(18)
N1 C5 1.398(2)
N1 C13 1.470(3)
N1 C11 1.482(3)
C1 C9 1.524(3)
C1 C5 1.548(3)
C1 C6 1.560(3)
C2 C19 1.406(3)
C2 C15 1.410(3)
C3 C24 1.398(2)
C3 C20 1.400(2)
C4 C25 1.394(3)
C4 C29 1.402(3)
C5 C6 1.509(3)
C6 C7 1.521(3)
C6 H6A 1.00(2)
C7 C8 1.528(3)
C7 H7A 1.04(3)
C7 H7B 1.05(3)
C8 H8A 0.97(3)
C8 H8B 0.93(3)
C8 H8C 0.96(3)
C9 C10 1.532(3)
C9 H9A 1.03(3)
C9 H9B 1.02(3)
C10 H10A 0.98(3)
C10 H10B 0.95(3)
C10 H10C 1.01(3)
C11 C12 1.510(4)
C11 H11A 0.97(3)
C11 H11B 0.96(3)
C12 H12A 0.98(3)
C12 H12B 0.92(3)
C12 H12C 0.97(4)
C13 C14 1.514(3)
C13 H13A 1.07(2)
C13 H13B 1.02(3)
C14 H14A 0.97(3)
C14 H14B 1.00(4)
C14 H14C 0.87(3)
C15 C16 1.399(3)
C16 C17 1.383(3)
C16 H16A 0.95(3)
C17 C18 1.391(3)
C17 H17A 0.89(3)
C18 C19 1.385(3)
C18 H18A 0.93(3)
C19 H19A 0.95(2)
C20 C21 1.390(3)
C20 H20A 0.97(2)
C21 C22 1.387(3)
C21 H21A 0.98(3)
C22 C23 1.388(3)
C22 H22A 0.97(3)
C23 C24 1.387(3)
C23 H23A 0.94(3)
C24 H24A 0.94(2)
C25 C26 1.386(3)
C25 H25A 0.90(2)
C26 C27 1.386(3)
C26 H26A 0.93(3)
C27 C28 1.390(3)
C27 H27A 0.92(3)
C28 C29 1.385(3)
C28 H28A 0.96(3)
C29 H29A 0.96(3)
B1 F3 1.382(2)
B1 F2 1.383(3)
B1 F4 1.397(3)
B1 F1 1.398(3)

loop_
_geom_torsion_atom_site_label_1
_geom_torsion_atom_site_label_2
_geom_torsion_atom_site_label_3
_geom_torsion_atom_site_label_4
_geom_torsion
C2 P1 C1 C9 -177.04(13)
C4 P1 C1 C9 -57.53(16)
C3 P1 C1 C9 63.96(16)
C2 P1 C1 C5 39.25(15)
C4 P1 C1 C5 158.75(13)
C3 P1 C1 C5 -79.75(14)
C2 P1 C1 C6 -26.16(16)
C4 P1 C1 C6 93.35(15)
C3 P1 C1 C6 -145.16(13)
C4 P1 C2 C19 19.76(17)
C3 P1 C2 C19 -100.05(16)
C1 P1 C2 C19 141.53(15)
C4 P1 C2 C15 -164.49(14)
C3 P1 C2 C15 75.69(16)
C1 P1 C2 C15 -42.73(17)
C2 P1 C3 C24 -8.05(17)
C4 P1 C3 C24 -126.38(15)
C1 P1 C3 C24 111.30(15)
C2 P1 C3 C20 175.17(14)
C4 P1 C3 C20 56.84(17)
C1 P1 C3 C20 -65.48(16)
C2 P1 C4 C25 -113.47(15)
C3 P1 C4 C25 5.64(17)
C1 P1 C4 C25 125.94(15)
C2 P1 C4 C29 66.73(16)
C3 P1 C4 C29 -174.16(14)
C1 P1 C4 C29 -53.86(17)
C13 N1 C5 C6 -148.20(19)
C11 N1 C5 C6 71.5(2)
C13 N1 C5 C1 -77.0(2)
C11 N1 C5 C1 142.64(18)
C13 N1 C5 S1 66.33(19)
C11 N1 C5 S1 -74.01(19)
C9 C1 C5 N1 -5.0(2)
C6 C1 C5 N1 -113.07(18)
P1 C1 C5 N1 138.34(14)
C9 C1 C5 C6 108.07(18)
P1 C1 C5 C6 -108.59(14)
C9 C1 C5 S1 -144.30(14)
C6 C1 C5 S1 107.63(16)
P1 C1 C5 S1 -0.96(19)
C15 S1 C5 N1 -177.45(13)
C15 S1 C5 C6 35.86(16)
C15 S1 C5 C1 -35.97(16)
N1 C5 C6 C7 -3.8(3)
C1 C5 C6 C7 -109.1(2)
S1 C5 C6 C7 139.10(16)
N1 C5 C6 C1 105.25(19)
S1 C5 C6 C1 -111.84(15)
C9 C1 C6 C5 -106.64(18)
P1 C1 C6 C5 103.02(15)
C9 C1 C6 C7 7.0(3)
C5 C1 C6 C7 113.6(2)
P1 C1 C6 C7 -143.36(16)
C5 C6 C7 C8 -105.8(2)
C1 C6 C7 C8 -178.69(17)
C5 C1 C9 C10 -151.63(17)
C6 C1 C9 C10 -84.7(2)
P1 C1 C9 C10 65.9(2)
C5 N1 C11 C12 93.8(3)
C13 N1 C11 C12 -46.1(3)
C5 N1 C13 C14 155.6(2)
C11 N1 C13 C14 -63.5(3)
C19 C2 C15 C16 1.6(3)
P1 C2 C15 C16 -174.15(14)
C19 C2 C15 S1 178.29(14)
P1 C2 C15 S1 2.5(2)
C5 S1 C15 C16 -147.57(15)
C5 S1 C15 C2 35.73(17)
C2 C15 C16 C17 0.4(3)
S1 C15 C16 C17 -176.44(15)
C15 C16 C17 C18 -1.8(3)
C16 C17 C18 C19 1.2(3)
C17 C18 C19 C2 0.8(3)
C15 C2 C19 C18 -2.3(3)
P1 C2 C19 C18 173.50(14)
C24 C3 C20 C21 -0.4(3)
P1 C3 C20 C21 176.39(14)
C3 C20 C21 C22 0.1(3)
C20 C21 C22 C23 0.4(3)
C21 C22 C23 C24 -0.7(3)
C22 C23 C24 C3 0.4(3)
C20 C3 C24 C23 0.1(3)
P1 C3 C24 C23 -176.66(15)
C29 C4 C25 C26 1.4(3)
P1 C4 C25 C26 -178.39(14)
C4 C25 C26 C27 -1.1(3)
C25 C26 C27 C28 0.2(3)
C26 C27 C28 C29 0.5(3)
C27 C28 C29 C4 -0.2(3)
C25 C4 C29 C28 -0.7(3)
P1 C4 C29 C28 179.07(15)
